data_2011223
loop_
_publ_author_name
'Belaj, Ferdinand'
'Basch, Angelika'
'Udo Muster'

_publ_section_title
;
 Triaqua(oxalato-<i>O</i>,<i>O</i>')oxovanadium(IV) dihydrate
;
_journal_issue 8
_journal_name_full 'Acta Crystallographica Section C'
_journal_page_first 921
_journal_page_last 922
_journal_paper_doi 10.1107/S0108270100006491
_journal_volume 56
_journal_year 2000
_chemical_formula_iupac '[V O (C2 O4) (H2 O)3] , 2H2 O'
_chemical_formula_moiety '[V O (C2 O4) (H2 O)3] , 2H2 O'
_chemical_formula_sum 'C2 H10 O10 V'
_chemical_formula_weight 245.04
_chemical_name_systematic
;
Triaqua(oxalato-O,O')oxovanadium(IV) dihydrate
;
_space_group_IT_number 14
_symmetry_cell_setting monoclinic
_symmetry_space_group_name_Hall '-P 2ybc'
_symmetry_space_group_name_H-M 'P 1 21/c 1'
_cell_angle_alpha 90.00
_cell_angle_beta 95.60(2)
_cell_angle_gamma 90.00
_cell_formula_units_Z 4
_cell_length_a 7.152(2)
_cell_length_b 8.806(3)
_cell_length_c 14.004(4)
_cell_measurement_reflns_used 31
_cell_measurement_temperature 293(2)
_cell_measurement_theta_max 8.14
_cell_measurement_theta_min 3.68
_cell_volume 877.8(5)
_computing_cell_refinement 'local software'
_computing_data_collection 'local software'
_computing_data_reduction 'local software'
_computing_molecular_graphics 'ORTEP (Johnson, 1965)'
_computing_publication_material SHELXL97
_computing_structure_refinement 'SHELXL97 (Sheldrick, 1997)'
_computing_structure_solution 'SHELXS97 (Sheldrick, 1990)'
_diffrn_ambient_temperature 293(2)
_diffrn_measured_fraction_theta_full .998
_diffrn_measured_fraction_theta_max .998
_diffrn_measurement_device_type 'Stoe 4-circle'
_diffrn_measurement_method '\w scans'
_diffrn_radiation_monochromator graphite
_diffrn_radiation_source 'fine-focus sealed tube'
_diffrn_radiation_type MoK\a
_diffrn_radiation_wavelength .71069
_diffrn_reflns_av_R_equivalents .038
_diffrn_reflns_av_sigmaI/netI .030
_diffrn_reflns_limit_h_max 10
_diffrn_reflns_limit_h_min -10
_diffrn_reflns_limit_k_max 12
_diffrn_reflns_limit_k_min -1
_diffrn_reflns_limit_l_max 19
_diffrn_reflns_limit_l_min -1
_diffrn_reflns_number 3570
_diffrn_reflns_theta_full 30.00
_diffrn_reflns_theta_max 30.00
_diffrn_reflns_theta_min 2.86
_diffrn_standards_decay_% .2
_diffrn_standards_interval_count 100
_diffrn_standards_number 3
_exptl_absorpt_coefficient_mu 1.164
_exptl_absorpt_correction_type none
_exptl_crystal_colour 'intense blue'
_exptl_crystal_density_diffrn 1.854
_exptl_crystal_density_method 'not measured'
_exptl_crystal_description block
_exptl_crystal_F_000 500
_exptl_crystal_size_max .5
_exptl_crystal_size_mid .3
_exptl_crystal_size_min .3
_refine_diff_density_max .590
_refine_diff_density_min -.355
_refine_ls_extinction_coef .038(2)
_refine_ls_extinction_method 'SHELXL97 (Sheldrick, 1997)'
_refine_ls_goodness_of_fit_ref 1.064
_refine_ls_hydrogen_treatment refall
_refine_ls_matrix_type full
_refine_ls_number_parameters 159
_refine_ls_number_reflns 2555
_refine_ls_number_restraints 0
_refine_ls_restrained_S_all 1.064
_refine_ls_R_factor_all .036
_refine_ls_R_factor_gt .031
_refine_ls_shift/su_max .001
_refine_ls_shift/su_mean .000
_refine_ls_structure_factor_coef Fsqd
_refine_ls_weighting_details 'w = 1/[\s^2^(Fo^2^)+(0.0401P)^2^+0.1639P] where P=(Fo^2^+2Fc^2^)/3'
_refine_ls_weighting_scheme calc
_refine_ls_wR_factor_ref .081
_reflns_number_gt 2268
_reflns_number_total 2555
_reflns_threshold_expression I>2\s(I)
_cod_data_source_file jz1392.cif
_cod_data_source_block I
_cod_depositor_comments
;
The following automatic conversions were performed:

'_refine_ls_weighting_scheme' value 'calc w =
1/[\s^2^(Fo^2^)+(0.0401P)^2^+0.1639P] where P=(Fo^2^+2Fc^2^)/3' was
changed to 'calc'. New tag '_refine_ls_weighting_details' was
created. The value of the new tag was set to 'w =
1/[\s^2^(Fo^2^)+(0.0401P)^2^+0.1639P] where P=(Fo^2^+2Fc^2^)/3'.

Automatic conversion script
Id: cif_fix_values 3143 2015-03-26 13:38:13Z robertas 
;
_cod_original_sg_symbol_H-M 'P 21/c'
_cod_database_code 2011223
_cod_database_fobs_code 2011223

loop_
_symmetry_equiv_pos_as_xyz
'x, y, z'
'-x, y+1/2, -z+1/2'
'-x, -y, -z'
'x, -y-1/2, z-1/2'

loop_
_atom_site_label
_atom_site_fract_x
_atom_site_fract_y
_atom_site_fract_z
_atom_site_U_iso_or_equiv
_atom_site_adp_type
_atom_site_calc_flag
_atom_site_refinement_flags
_atom_site_occupancy
_atom_site_disorder_assembly
_atom_site_disorder_group
_atom_site_type_symbol
V1 .69101(3) .23279(3) 1.011215(18) .01970(10) Uani d . 1 . . V
O1 .6774(2) .07947(16) 1.06842(10) .0400(3) Uani d . 1 . . O
C1 .3489(2) .24579(17) .89664(11) .0204(3) Uani d . 1 . . C
O11 .41590(15) .28023(13) .98177(8) .0230(2) Uani d . 1 . . O
O12 .18368(16) .25336(14) .86472(9) .0280(3) Uani d . 1 . . O
C2 .4959(2) .18958(18) .83150(11) .0220(3) Uani d . 1 . . C
O21 .65671(15) .15923(13) .87479(8) .0252(2) Uani d . 1 . . O
O22 .45245(16) .17608(17) .74501(8) .0338(3) Uani d . 1 . . O
O2 .70923(18) .37928(15) 1.12290(8) .0286(3) Uani d . 1 . . O
H21 .635(4) .366(3) 1.1646(19) .047(7) Uiso d . 1 . . H
H22 .820(4) .397(3) 1.1502(17) .047(7) Uiso d . 1 . . H
O3 .97186(18) .2378(2) 1.01112(11) .0390(4) Uani d . 1 . . O
H31 1.024(4) .247(3) .970(2) .044(7) Uiso d . 1 . . H
H32 1.039(4) .204(3) 1.051(2) .057(8) Uiso d . 1 . . H
O4 .7211(2) .45260(15) .93104(10) .0324(3) Uani d . 1 . . O
H41 .783(3) .475(3) .889(2) .050(7) Uiso d . 1 . . H
H42 .698(3) .528(3) .9518(17) .040(6) Uiso d . 1 . . H
O5 .0442(2) .0325(2) .71390(10) .0349(3) Uani d . 1 . . O
H51 .001(4) -.033(4) .738(2) .076(11) Uiso d . 1 . . H
H52 .094(5) .086(4) .748(2) .067(10) Uiso d . 1 . . H
O6 .17664(19) .37958(17) .65774(9) .0313(3) Uani d . 1 . . O
H61 .258(4) .318(3) .6810(18) .044(7) Uiso d . 1 . . H
H62 .233(3) .450(3) .6434(18) .049(7) Uiso d . 1 . . H

loop_
_atom_site_aniso_label
_atom_site_aniso_U_11
_atom_site_aniso_U_22
_atom_site_aniso_U_33
_atom_site_aniso_U_12
_atom_site_aniso_U_13
_atom_site_aniso_U_23
V1 .01762(14) .02305(15) .01830(14) .00068(9) .00111(9) .00011(9)
O1 .0448(8) .0315(7) .0423(8) -.0022(6) -.0021(6) .0105(6)
C1 .0192(6) .0225(7) .0198(6) .0010(5) .0038(5) .0021(5)
O11 .0185(5) .0301(5) .0207(5) .0014(4) .0029(4) -.0051(4)
O12 .0187(5) .0410(7) .0243(5) .0039(5) .0013(4) .0010(5)
C2 .0202(6) .0254(7) .0208(7) .0017(5) .0037(5) -.0026(5)
O21 .0191(5) .0313(6) .0251(5) .0054(4) .0011(4) -.0076(4)
O22 .0254(6) .0562(8) .0199(5) .0057(5) .0021(4) -.0063(5)
O2 .0245(6) .0413(7) .0206(5) -.0075(5) .0057(4) -.0064(5)
O3 .0179(6) .0741(11) .0253(6) .0096(6) .0035(5) .0104(7)
O4 .0436(7) .0242(6) .0317(7) .0005(5) .0160(6) .0025(5)
O5 .0316(6) .0433(8) .0292(6) -.0074(6) .0006(5) .0009(6)
O6 .0313(6) .0313(6) .0302(6) -.0051(5) -.0030(5) .0033(5)

loop_
_atom_type_symbol
_atom_type_description
_atom_type_scat_dispersion_real
_atom_type_scat_dispersion_imag
_atom_type_scat_source
C C .0033 .0016 'International Tables Vol C Tables 4.2.6.8 and 6.1.1.4'
H H .0000 .0000 'International Tables Vol C Tables 4.2.6.8 and 6.1.1.4'
O O .0106 .0060 'International Tables Vol C Tables 4.2.6.8 and 6.1.1.4'
V V .3005 .5294 'International Tables Vol C Tables 4.2.6.8 and 6.1.1.4'

loop_
_geom_angle_atom_site_label_1
_geom_angle_atom_site_label_2
_geom_angle_atom_site_label_3
_geom_angle
_geom_angle_publ_flag
O1 V1 O4 178.03(6) yes
O3 V1 O11 162.16(6) yes
O21 V1 O2 159.04(5) yes
O1 V1 O21 101.48(7) yes
O1 V1 O11 100.03(6) yes
O1 V1 O2 98.96(7) yes
O1 V1 O3 97.48(7) yes
O3 V1 O21 92.05(6) yes
O11 V1 O2 90.80(5) yes
O3 V1 O2 89.86(6) yes
O11 V1 O4 81.89(5) yes
O21 V1 O11 81.14(5) yes
O3 V1 O4 80.63(6) yes
O2 V1 O4 80.54(6) yes
O21 V1 O4 79.18(5) yes
O11 C1 C2 114.46(13) yes
O12 C1 C2 119.47(14) yes
O12 C1 O11 126.07(14) yes
O21 C2 C1 114.97(13) yes
O22 C2 C1 119.64(13) yes
O22 C2 O21 125.39(14) yes
C1 O11 V1 114.31(9) yes
C2 O21 V1 113.90(9) yes
V1 O2 H21 117.2(18) ?
V1 O2 H22 116.6(17) ?
H21 O2 H22 109(2) ?
V1 O3 H31 127(2) ?
V1 O3 H32 123(2) ?
H31 O3 H32 107(3) ?
V1 O4 H41 132(2) ?
V1 O4 H42 122.2(18) ?
H41 O4 H42 103(3) ?
H51 O5 H52 113(3) ?
H61 O6 H62 105(2) ?

loop_
_geom_bond_atom_site_label_1
_geom_bond_atom_site_label_2
_geom_bond_site_symmetry_2
_geom_bond_distance
_geom_bond_publ_flag
V1 O1 . 1.5778(14) yes
V1 O2 . 2.0218(13) yes
V1 O3 . 2.0093(14) yes
V1 O4 . 2.2585(14) yes
V1 O11 . 2.0144(12) yes
V1 O21 . 2.0096(12) yes
C1 C2 . 1.539(2) yes
C1 O11 . 1.2771(19) yes
C1 O12 . 1.2240(19) yes
C2 O21 . 1.2749(18) yes
C2 O22 . 1.2265(19) yes
O2 H21 . .83(3) ?
O2 H22 . .86(3) ?
O3 H31 . .72(3) ?
O3 H32 . .76(3) ?
O4 H41 . .79(3) ?
O4 H42 . .75(3) ?
O5 H51 . .75(4) ?
O5 H52 . .74(4) ?
O6 H61 . .84(3) ?
O6 H62 . .77(3) ?

loop_
_geom_hbond_atom_site_label_D
_geom_hbond_atom_site_label_H
_geom_hbond_atom_site_label_A
_geom_hbond_site_symmetry_A
_geom_hbond_distance_DH
_geom_hbond_distance_HA
_geom_hbond_distance_DA
_geom_hbond_angle_DHA
O2 H21 O22 4_566 .83(3) 1.84(3) 2.6735(18) 173(3)
O2 H22 O5 4_666 .86(3) 1.87(3) 2.715(2) 170(2)
O3 H31 O12 1_655 .72(3) 1.96(3) 2.669(2) 174(3)
O3 H32 O6 4_666 .76(3) 1.86(3) 2.616(2) 173(3)
O4 H41 O5 2_656 .79(3) 2.05(3) 2.846(2) 177(3)
O4 H42 O11 3_667 .75(3) 2.12(3) 2.8670(19) 169(2)
O5 H51 O6 2_546 .75(4) 2.16(3) 2.845(2) 151(4)
O5 H52 O12 . .74(4) 2.25(4) 2.971(2) 167(3)
O6 H61 O22 . .84(3) 2.02(3) 2.851(2) 176(2)
O6 H62 O21 2_656 .77(3) 2.03(3) 2.7926(19) 167(3)

loop_
_geom_torsion_atom_site_label_1
_geom_torsion_atom_site_label_2
_geom_torsion_atom_site_label_3
_geom_torsion_atom_site_label_4
_geom_torsion
_geom_torsion_publ_flag
O11 C1 C2 O21 11.9(2) yes
O12 C1 C2 O21 -167.83(14) yes
O11 C1 C2 O22 -168.72(15) yes
O12 C1 C2 O22 11.6(2) yes
C1 C2 O21 V1 -11.86(17) yes
C2 C1 O11 V1 -5.53(16) yes
O12 C1 O11 V1 174.16(13) yes
O22 C2 O21 V1 168.79(14) yes
O1 V1 O11 C1 -100.47(12) ?
O3 V1 O11 C1 68.3(2) ?
O21 V1 O11 C1 -.27(11) ?
O2 V1 O11 C1 160.29(11) ?
O4 V1 O11 C1 79.96(11) ?
O1 V1 O21 C2 105.73(12) ?
O3 V1 O21 C2 -156.22(12) ?
O11 V1 O21 C2 7.20(11) ?
O2 V1 O21 C2 -61.25(19) ?
O4 V1 O21 C2 -76.16(11) ?
